data_1546127
loop_
_publ_author_name
'Graulich, J.'
'Babel, D.'

_publ_section_title
;
 Zweikernige aniongruppen [Fe2F10]4- in der kristallstruktur von Sr5Fe3F19
;
_journal_name_full 'Zeitschrift fur anorganische und allgemeine Chemie'
_journal_page_first 51
_journal_page_last 59
_journal_paper_doi 10.1002/zaac.19915970108
_journal_volume 597
_journal_year 1991
_chemical_formula_sum 'F19 Fe3 Sr5'
_chemical_formula_weight 966.6
_space_group_IT_number 87
_symmetry_cell_setting tetragonal
_symmetry_Int_Tables_number 87
_symmetry_space_group_name_Hall '-I 4'
_symmetry_space_group_name_H-M 'I 4/m'
_cell_angle_alpha 90.
_cell_angle_beta 90.
_cell_angle_gamma 90.
_cell_formula_units_Z 4
_cell_length_a 14.294(3)
_cell_length_b 14.294(3)
_cell_length_c 7.307(3)
_cell_volume 1493.0(8)
_diffrn_ambient_temperature 293
_diffrn_radiation_probe x-ray
_diffrn_radiation_type MoK\a
_diffrn_radiation_wavelength 0.71069
_exptl_absorpt_coefficient_mu 20.23
_exptl_crystal_density_diffrn 4.30
_exptl_crystal_F_000 1756
_refine_ls_number_reflns 502
_refine_ls_R_factor_gt 0.0519
_refine_ls_wR_factor_gt 0.0247
_refine_ls_wR_factor_ref 0.0191
_cod_data_source_file Z-Anorg-Allg-Chem-1991-597-51-59.cif
_cod_data_source_block Sr5Fe3F19
_cod_original_cell_volume 1493.0(9)
_cod_database_code 1546127

loop_
_symmetry_equiv_pos_site_id
_symmetry_equiv_pos_as_xyz
1 x,y,z
2 -y,x,z
3 -x,-y,z
4 y,-x,z
5 -x,-y,-z
6 y,-x,-z
7 x,y,-z
8 -y,x,-z
9 1/2+x,1/2+y,1/2+z
10 1/2-y,1/2+x,1/2+z
11 1/2-x,1/2-y,1/2+z
12 1/2+y,1/2-x,1/2+z
13 1/2-x,1/2-y,1/2-z
14 1/2+y,1/2-x,1/2-z
15 1/2+x,1/2+y,1/2-z
16 1/2-y,1/2+x,1/2-z

loop_
_atom_site_aniso_label
_atom_site_aniso_U_11
_atom_site_aniso_U_22
_atom_site_aniso_U_33
_atom_site_aniso_U_23
_atom_site_aniso_U_13
_atom_site_aniso_U_12
Fe1 0.0107(8) 0.0107(8) 0.0142(16) 0.0000 0.0000 0.0000
F4 0.018(8) 0.029(9) 0.005(8) 0.0000 0.0000 -0.009(7)
F5 0.015(6) 0.018(6) 0.036(7) -0.01(6) -0.005(5) 0.001(4)
F6 0.014(6) 0.018(6) 0.031(7) -0.002(6) -0.010(5) 0.003(5)
Fe2 0.0170(11) 0.0170(11) 0.0171(11) 0.0000 0.0000 -0.0045(9)
F2 0.021(5) 0.048(5) 0.071(6) 0.0000 0.0000 0.003(4)
F3 0.021(5) 0.022(4) 0.064(6) 0.0000 0.0000 0.001(3)
F7 0.063(4) 0.049(4) 0.023(3) 0.007(3) -0.005(3) -0.033(3)
F8 0.059(4) 0.023(3) 0.029(3) 0.002(3) -0.013(3) -0.017(3)
F1 0.018(5) 0.026(5) 0.068(6) 0.0000 0.0000 0.002(3)
Sr1 0.0896(12) 0.0896(12) 0.0189(14) 0.0000 0.0000 0.0000
Sr2 0.0147(7) 0.0190(7) 0.0238(8) 0.0000 0.0000 0.0022(6)
Sr3 0.0232(8) 0.0221(8) 0.0226(8) 0.0000 0.0000 -0.0036(6)

loop_
_atom_site_label
_atom_site_type_symbol
_atom_site_thermal_displace_type
_atom_site_fract_x
_atom_site_fract_y
_atom_site_fract_z
_atom_site_occupancy
_atom_site_U_iso_or_equiv
_atom_site_calc_flag
_atom_site_refinement_flags
_atom_site_disorder_assembly
_atom_site_disorder_group
Fe1 Fe Uani 0.00000 0.00000 0.2183(3) 1.000 0.0119(7) . . . .
F4 F Uani 0.0797(8) 0.0342(9) 0.00000 0.500 0.017(5) . . . .
F5 F Uani -0.0548(6) 0.1194(6) 0.2263(16) 0.500 0.023(4) . . . .
F6 F Uani 0.0943(6) 0.0485(6) 0.3750(14) 0.500 0.021(4) . . . .
Fe2 Fe Uani 0.16150(10) 0.32130(10) 0.00000 1.000 0.0170(6) . . . .
F2 F Uani 0.0483(5) 0.3919(5) 0.00000 1.000 0.047(3) . . . .
F3 F Uani 0.2705(5) 0.2476(5) 0.00000 1.000 0.036(3) . . . .
F7 F Uani 0.0971(4) 0.2453(3) 0.1752(8) 1.000 0.045(2) . . . .
F8 F Uani 0.2070(3) 0.4094(3) 0.1773(8) 1.000 0.0370(19) . . . .
F1 F Uani 0.1183(5) 0.5769(5) 0.00000 1.000 0.037(3) . . . .
Sr1 Sr Uani 0.00000 0.50000 0.25000 1.000 0.0660(7) . . . .
Sr2 Sr Uani 0.28320(10) 0.55510(10) 0.00000 1.000 0.0192(4) . . . .
Sr3 Sr Uani 0.25270(10) 0.07460(10) 0.00000 1.000 0.0226(5) . . . .

loop_
_geom_angle_atom_site_label_1
_geom_angle_atom_site_label_2
_geom_angle_atom_site_label_3
_geom_angle
_geom_angle_site_symmetry_1
_geom_angle_site_symmetry_2
_geom_angle_site_symmetry_3
_geom_angle_publ_flag
F4 Fe1 F5 92.3(5) . . . yes
F4 Fe1 F6 89.3(4) . . . yes
F4 Fe1 F4 51.4(5) . . 2_555 yes
F4 Fe1 F5 129.6(5) . . 2_555 yes
F4 Fe1 F6 120.7(4) . . 2_555 yes
F4 Fe1 F4 75.7(4) . . 3_555 yes
F4 Fe1 F5 90.5(5) . . 3_555 yes
F4 Fe1 F6 164.7(4) . . 3_555 yes
F4 Fe1 F4 51.4(5) . . 4_555 yes
F4 Fe1 F5 53.9(4) . . 4_555 yes
F4 Fe1 F6 116.2(4) . . 4_555 yes
F5 Fe1 F6 86.9(4) . . . yes
F4 Fe1 F5 53.9(4) 2_555 . . yes
F5 Fe1 F5 89.9(4) . . 2_555 yes
F5 Fe1 F6 35.4(5) . . 2_555 yes
F4 Fe1 F5 90.5(5) 3_555 . . yes
F5 Fe1 F5 176.4(5) . . 3_555 yes
F5 Fe1 F6 91.0(4) . . 3_555 yes
F4 Fe1 F5 129.6(5) 4_555 . . yes
F5 Fe1 F5 89.9(4) . . 4_555 yes
F5 Fe1 F6 141.1(5) . . 4_555 yes
F4 Fe1 F6 116.2(4) 2_555 . . yes
F5 Fe1 F6 141.1(5) 2_555 . . yes
F6 Fe1 F6 68.7(4) . . 2_555 yes
F4 Fe1 F6 164.7(4) 3_555 . . yes
F5 Fe1 F6 91.0(4) 3_555 . . yes
F6 Fe1 F6 105.9(4) . . 3_555 yes
F4 Fe1 F6 120.7(4) 4_555 . . yes
F5 Fe1 F6 35.4(5) 4_555 . . yes
F6 Fe1 F6 68.7(4) . . 4_555 yes
F4 Fe1 F5 92.3(5) 2_555 . 2_555 yes
F4 Fe1 F6 89.3(4) 2_555 . 2_555 yes
F4 Fe1 F4 51.4(5) 2_555 . 3_555 yes
F4 Fe1 F5 129.6(5) 2_555 . 3_555 yes
F4 Fe1 F6 120.7(4) 2_555 . 3_555 yes
F4 Fe1 F4 75.7(4) 2_555 . 4_555 yes
F4 Fe1 F5 90.5(5) 2_555 . 4_555 yes
F4 Fe1 F6 164.7(4) 2_555 . 4_555 yes
F5 Fe1 F6 86.9(4) 2_555 . 2_555 yes
F4 Fe1 F5 53.9(4) 3_555 . 2_555 yes
F5 Fe1 F5 89.9(4) 2_555 . 3_555 yes
F5 Fe1 F6 35.4(5) 2_555 . 3_555 yes
F4 Fe1 F5 90.5(5) 4_555 . 2_555 yes
F5 Fe1 F5 176.4(5) 2_555 . 4_555 yes
F5 Fe1 F6 91.0(4) 2_555 . 4_555 yes
F4 Fe1 F6 116.2(4) 3_555 . 2_555 yes
F5 Fe1 F6 141.1(5) 3_555 . 2_555 yes
F6 Fe1 F6 68.7(4) 2_555 . 3_555 yes
F4 Fe1 F6 164.7(4) 4_555 . 2_555 yes
F5 Fe1 F6 91.0(4) 4_555 . 2_555 yes
F6 Fe1 F6 105.9(4) 2_555 . 4_555 yes
F4 Fe1 F5 92.3(5) 3_555 . 3_555 yes
F4 Fe1 F6 89.3(4) 3_555 . 3_555 yes
F4 Fe1 F4 51.4(5) 3_555 . 4_555 yes
F4 Fe1 F5 129.6(5) 3_555 . 4_555 yes
F4 Fe1 F6 120.7(4) 3_555 . 4_555 yes
F5 Fe1 F6 86.9(4) 3_555 . 3_555 yes
F4 Fe1 F5 53.9(4) 4_555 . 3_555 yes
F5 Fe1 F5 89.9(4) 3_555 . 4_555 yes
F5 Fe1 F6 35.4(5) 3_555 . 4_555 yes
F4 Fe1 F6 116.2(4) 4_555 . 3_555 yes
F5 Fe1 F6 141.1(5) 4_555 . 3_555 yes
F6 Fe1 F6 68.7(4) 3_555 . 4_555 yes
F4 Fe1 F5 92.3(5) 4_555 . 4_555 yes
F4 Fe1 F6 89.3(4) 4_555 . 4_555 yes
F5 Fe1 F6 86.9(4) 4_555 . 4_555 yes
F7 Fe2 F8 94.8(2) 7_555 . 7_555 yes
F2 Fe2 F3 177.9(3) . . . yes
F2 Fe2 F7 83.8(2) . . . yes
F2 Fe2 F8 86.6(2) . . . yes
F2 Fe2 F7 83.8(2) . . 7_555 yes
F2 Fe2 F8 86.6(2) . . 7_555 yes
F3 Fe2 F7 94.6(2) . . . yes
F3 Fe2 F8 95.0(2) . . . yes
F3 Fe2 F7 94.6(2) . . 7_555 yes
F3 Fe2 F8 95.0(2) . . 7_555 yes
F7 Fe2 F8 94.8(2) . . . yes
F7 Fe2 F7 83.9(2) . . 7_555 yes
F7 Fe2 F8 170.4(2) . . 7_555 yes
F7 Fe2 F8 170.4(2) 7_555 . . yes
F8 Fe2 F8 84.9(2) . . 7_555 yes
Fe1 F4 Fe1 104.3(5) . . 5_555 yes

loop_
_geom_bond_atom_site_label_1
_geom_bond_atom_site_label_2
_geom_bond_distance
_geom_bond_site_symmetry_1
_geom_bond_site_symmetry_2
_geom_bond_publ_flag
Fe1 F4 2.020(7) . . yes
Fe1 F5 1.879(9) . . yes
Fe1 F6 1.900(9) . . yes
Fe1 F4 2.020(7) . 2_555 yes
Fe1 F5 1.879(9) . 2_555 yes
Fe1 F6 1.900(9) . 2_555 yes
Fe1 F4 2.020(7) . 3_555 yes
Fe1 F5 1.879(9) . 3_555 yes
Fe1 F6 1.900(9) . 3_555 yes
Fe1 F4 2.020(7) . 4_555 yes
Fe1 F5 1.879(9) . 4_555 yes
Fe1 F6 1.900(9) . 4_555 yes
Fe2 F2 1.907(7) . . yes
Fe2 F3 1.881(7) . . yes
Fe2 F7 1.915(6) . . yes
Fe2 F8 1.920(5) . . yes
Fe2 F7 1.915(6) . 7_555 yes
Fe2 F8 1.920(5) . 7_555 yes
